data_2311640
loop_
_publ_author_name
'Tawfiq, Kinaan M.'
'Miller, Gary J.'
'Al-Jeboori, Mohamad J'
'Fennell, Paul S.'
'Coles, Simon J.'
'Tizzard, Graham J.'
'Wilson, Claire'
'Potgieter, Herman'

_publ_section_title
;
 Comparison of the structural motifs and packing arrangements of six novel
 derivatives and one polymorph of
 2-(1-phenyl-1H-1,2,3-triazol-4-yl)pyridine.
;
_journal_issue 'Pt 2'
_journal_name_full 'Acta crystallographica Section B, Structural science, crystal engineering and materials'
_journal_page_first 379
_journal_page_last 389
_journal_paper_doi 10.1107/S2052520614001152
_journal_volume 70
_journal_year 2014
_chemical_formula_moiety 'C14 H12 N4 O'
_chemical_formula_sum 'C14 H12 N4 O'
_chemical_formula_weight 252.28
_chemical_name_common
;
'2-(1-(4-Methoxy-phenyl)-1H-1,2,3-triazol-4-yl)pyridine'
;
_space_group_crystal_system triclinic
_space_group_IT_number 1
_space_group_name_Hall 'P 1'
_space_group_name_H-M_alt 'P 1'
_atom_sites_solution_hydrogens geom
_atom_sites_solution_primary direct
_atom_sites_solution_secondary difmap
_audit_creation_method
;
  Olex2 1.1
  (compiled 2011.09.07 svn.r1971, GUI svn.r3853)
;
_cell_angle_alpha 109.226(11)
_cell_angle_beta 97.056(6)
_cell_angle_gamma 91.514(9)
_cell_formula_units_Z 2
_cell_length_a 3.7837(4)
_cell_length_b 10.8502(16)
_cell_length_c 15.2200(17)
_cell_measurement_reflns_used 5805
_cell_measurement_temperature 100
_cell_measurement_theta_max 27.5
_cell_measurement_theta_min 3.4
_cell_volume 584.03(13)
_computing_cell_refinement
;
CrystalClear-SM Expert 2.0 r7 (Rigaku, 2011)
;
_computing_data_collection
;
CrystalClear-SM Expert 2.0 r7 (Rigaku, 2011)
;
_computing_data_reduction
;
CrystalClear-SM Expert 2.0 r7 (Rigaku, 2011)
;
_computing_molecular_graphics
;
O. V. Dolomanov, L. J. Bourhis, R. J. Gildea, J. A. K. Howard and H. Puschmann,
OLEX2: a complete structure solution, refinement and analysis program.
J. Appl. Cryst. (2009). 42, 339-341.
;
_computing_publication_material
;
O. V. Dolomanov, L. J. Bourhis, R. J. Gildea, J. A. K. Howard and H. Puschmann,
OLEX2: a complete structure solution, refinement and analysis program.
J. Appl. Cryst. (2009). 42, 339-341.
;
_computing_structure_refinement
;
SHELXL, G.M. Sheldrick, Acta Cryst.
2008). A64, 112-122
;
_computing_structure_solution
;
SHELXD, G.M. Sheldrick, Acta Cryst.
(2008). A64, 112-122
;
_diffrn_ambient_temperature 100(2)
_diffrn_detector_area_resol_mean 28.5714
_diffrn_measured_fraction_theta_full 0.983
_diffrn_measured_fraction_theta_max 0.983
_diffrn_measurement_device 'four-circle \k goniometer'
_diffrn_measurement_device_type 'Rigaku AFC12 (Right)'
_diffrn_measurement_method 'profile data from \w-scans'
_diffrn_radiation_type MoK\a
_diffrn_radiation_wavelength 0.71075
_diffrn_reflns_av_R_equivalents 0.0617
_diffrn_reflns_limit_h_max 4
_diffrn_reflns_limit_h_min -4
_diffrn_reflns_limit_k_max 14
_diffrn_reflns_limit_k_min -11
_diffrn_reflns_limit_l_max 19
_diffrn_reflns_limit_l_min -19
_diffrn_reflns_number 6395
_diffrn_reflns_theta_full 27.48
_diffrn_reflns_theta_max 27.48
_diffrn_reflns_theta_min 3.76
_exptl_absorpt_coefficient_mu 0.096
_exptl_absorpt_correction_T_max 1.000
_exptl_absorpt_correction_T_min 0.624
_exptl_absorpt_correction_type multi-scan
_exptl_absorpt_process_details
;
CrystalClear-SM Expert 2.0 r7 (Rigaku, 2011)
;
_exptl_crystal_colour Colourless
_exptl_crystal_density_diffrn 1.435
_exptl_crystal_density_method 'not measured'
_exptl_crystal_description lath
_exptl_crystal_F_000 264
_exptl_crystal_size_max 0.16
_exptl_crystal_size_mid 0.04
_exptl_crystal_size_min 0.01
_refine_diff_density_max 0.246
_refine_diff_density_min -0.291
_refine_ls_extinction_method none
_refine_ls_goodness_of_fit_ref 1.079
_refine_ls_hydrogen_treatment constr
_refine_ls_matrix_type full
_refine_ls_number_parameters 345
_refine_ls_number_reflns 2617
_refine_ls_number_restraints 3
_refine_ls_restrained_S_all 1.078
_refine_ls_R_factor_all 0.0734
_refine_ls_R_factor_gt 0.0534
_refine_ls_shift/su_max 0.000
_refine_ls_shift/su_mean 0.000
_refine_ls_structure_factor_coef Fsqd
_refine_ls_weighting_details 'calc w=1/[\s^2^(Fo^2^)+(0.0483P)^2^+0.0584P] where P=(Fo^2^+2Fc^2^)/3'
_refine_ls_weighting_scheme calc
_refine_ls_wR_factor_gt 0.1074
_refine_ls_wR_factor_ref 0.1161
_reflns_number_gt 2049
_reflns_number_total 2617
_reflns_threshold_expression >2\(I)
_cod_data_source_file eb5029sup1.cif
_cod_data_source_block L8
_cod_original_cell_volume 584.03(12)
_cod_database_code 2311640

loop_
_space_group_symop_id
_space_group_symop_operation_xyz
1 'x, y, z'

loop_
_atom_site_type_symbol
_atom_site_label
_atom_site_fract_x
_atom_site_fract_y
_atom_site_fract_z
_atom_site_U_iso_or_equiv
_atom_site_adp_type
_atom_site_calc_flag
_atom_site_refinement_flags
_atom_site_occupancy
_atom_site_symmetry_multiplicity
O O18 0.7712(8) 0.3650(2) 0.32489(18) 0.0244(7) Uani d . 1 1
N N1 0.9147(10) 1.0178(3) 0.9030(2) 0.0239(8) Uani d . 1 1
N N8 1.1451(9) 0.6801(3) 0.8522(2) 0.0222(8) Uani d . 1 1
N N9 1.1139(9) 0.5903(3) 0.7696(2) 0.0226(8) Uani d . 1 1
N N10 0.9831(9) 0.6468(3) 0.7063(2) 0.0182(7) Uani d . 1 1
C C2 0.9018(12) 1.1276(4) 0.9753(3) 0.0256(10) Uani d . 1 1
H H2 0.8249 1.2029 0.9619 0.031 Uiso calc R 1 1
C C3 0.9930(11) 1.1380(4) 1.0678(3) 0.0234(9) Uani d . 1 1
H H3 0.9800 1.2186 1.1166 0.028 Uiso calc R 1 1
C C4 1.1033(11) 1.0296(4) 1.0884(3) 0.0244(9) Uani d . 1 1
H H4 1.1659 1.0332 1.1516 0.029 Uiso calc R 1 1
C C5 1.1206(11) 0.9150(4) 1.0145(3) 0.0220(9) Uani d . 1 1
H H5 1.1983 0.8386 1.0262 0.026 Uiso calc R 1 1
C C6 1.0232(11) 0.9132(4) 0.9233(3) 0.0181(8) Uani d . 1 1
C C7 1.0307(11) 0.7940(4) 0.8429(3) 0.0192(9) Uani d . 1 1
C C11 0.9277(10) 0.7735(4) 0.7499(3) 0.0180(8) Uani d . 1 1
H H11 0.8370 0.8348 0.7220 0.022 Uiso calc R 1 1
C C12 0.9172(11) 0.5738(4) 0.6086(3) 0.0180(9) Uani d . 1 1
C C13 0.7608(11) 0.4482(4) 0.5792(3) 0.0199(9) Uani d . 1 1
H H13 0.6907 0.4121 0.6239 0.024 Uiso calc R 1 1
C C14 0.7054(10) 0.3739(4) 0.4838(3) 0.0188(9) Uani d . 1 1
H H14 0.6002 0.2869 0.4633 0.023 Uiso calc R 1 1
C C15 0.8051(11) 0.4283(4) 0.4196(3) 0.0192(9) Uani d . 1 1
C C16 0.9558(11) 0.5565(4) 0.4498(3) 0.0195(9) Uani d . 1 1
H H16 1.0179 0.5938 0.4050 0.023 Uiso calc R 1 1
C C17 1.0157(11) 0.6294(4) 0.5437(3) 0.0198(9) Uani d . 1 1
H H17 1.1223 0.7161 0.5642 0.024 Uiso calc R 1 1
C C19 0.6221(12) 0.2336(4) 0.2930(3) 0.0277(10) Uani d . 1 1
H H19D 0.6098 0.1969 0.2245 0.042 Uiso calc R 1 1
H H19E 0.3814 0.2317 0.3102 0.042 Uiso calc R 1 1
H H19F 0.7725 0.1816 0.3222 0.042 Uiso calc R 1 1
O O18A 0.6591(7) 0.4355(2) 0.00749(18) 0.0212(6) Uani d . 1 1
N N1A 0.3987(9) 0.9687(3) 0.6207(2) 0.0191(7) Uani d . 1 1
N N8A 0.2712(9) 1.0350(3) 0.3989(2) 0.0209(8) Uani d . 1 1
N N9A 0.3208(9) 0.9575(3) 0.3158(2) 0.0208(8) Uani d . 1 1
N N10A 0.4419(9) 0.8457(3) 0.3268(2) 0.0183(7) Uani d . 1 1
C C2A 0.3704(11) 1.0283(4) 0.7117(3) 0.0217(9) Uani d . 1 1
H H2A 0.4200 0.9803 0.7534 0.026 Uiso calc R 1 1
C C3A 0.2740(10) 1.1546(4) 0.7484(3) 0.0213(9) Uani d . 1 1
H H3A 0.2588 1.1923 0.8136 0.026 Uiso calc R 1 1
C C4A 0.1998(11) 1.2252(4) 0.6884(3) 0.0215(9) Uani d . 1 1
H H4A 0.1347 1.3129 0.7116 0.026 Uiso calc R 1 1
C C5A 0.2220(11) 1.1661(4) 0.5944(3) 0.0199(9) Uani d . 1 1
H H5A 0.1690 1.2121 0.5515 0.024 Uiso calc R 1 1
C C6A 0.3230(10) 1.0383(4) 0.5629(3) 0.0148(8) Uani d . 1 1
C C7A 0.3536(11) 0.9742(4) 0.4636(3) 0.0180(8) Uani d . 1 1
C C11A 0.4646(10) 0.8534(4) 0.4172(3) 0.0173(8) Uani d . 1 1
H H11A 0.5413 0.7889 0.4436 0.021 Uiso calc R 1 1
C C12A 0.5123(10) 0.7413(4) 0.2458(3) 0.0168(8) Uani d . 1 1
C C13A 0.4643(10) 0.6128(3) 0.2417(3) 0.0185(8) Uani d . 1 1
H H13A 0.3926 0.5932 0.2935 0.022 Uiso calc R 1 1
C C14A 0.5213(11) 0.5125(4) 0.1614(3) 0.0206(9) Uani d . 1 1
H H14A 0.4946 0.4241 0.1591 0.025 Uiso calc R 1 1
C C15A 0.6172(10) 0.5405(4) 0.0845(3) 0.0170(8) Uani d . 1 1
C C16A 0.6668(11) 0.6702(4) 0.0895(3) 0.0192(8) Uani d . 1 1
H H16A 0.7358 0.6901 0.0375 0.023 Uiso calc R 1 1
C C17A 0.6158(10) 0.7701(4) 0.1700(3) 0.0175(8) Uani d . 1 1
H H17A 0.6516 0.8586 0.1734 0.021 Uiso calc R 1 1
C C19A 0.7692(11) 0.4626(4) -0.0707(3) 0.0241(9) Uani d . 1 1
H H19A 0.8039 0.3802 -0.1195 0.036 Uiso calc R 1 1
H H19B 0.9941 0.5174 -0.0507 0.036 Uiso calc R 1 1
H H19C 0.5855 0.5088 -0.0959 0.036 Uiso calc R 1 1

loop_
_atom_site_aniso_label
_atom_site_aniso_U_11
_atom_site_aniso_U_22
_atom_site_aniso_U_33
_atom_site_aniso_U_12
_atom_site_aniso_U_13
_atom_site_aniso_U_23
O18 0.0308(18) 0.0212(15) 0.0221(15) 0.0018(12) 0.0060(13) 0.0078(13)
N1 0.031(2) 0.0188(18) 0.0240(19) 0.0067(15) 0.0059(16) 0.0083(15)
N8 0.026(2) 0.0186(18) 0.0204(19) 0.0012(14) -0.0013(15) 0.0063(15)
N9 0.030(2) 0.0170(17) 0.0196(18) 0.0029(14) -0.0008(15) 0.0064(15)
N10 0.0194(18) 0.0179(17) 0.0207(17) 0.0033(14) 0.0009(14) 0.0116(14)
C2 0.030(3) 0.024(2) 0.028(2) 0.0084(18) 0.0056(19) 0.014(2)
C3 0.028(2) 0.020(2) 0.020(2) 0.0005(18) 0.0048(18) 0.0016(17)
C4 0.027(2) 0.030(2) 0.017(2) -0.0034(18) 0.0016(18) 0.0093(18)
C5 0.022(2) 0.021(2) 0.025(2) 0.0006(16) 0.0018(18) 0.0117(17)
C6 0.017(2) 0.018(2) 0.0196(19) 0.0013(16) 0.0038(16) 0.0063(16)
C7 0.014(2) 0.021(2) 0.027(2) 0.0027(16) 0.0019(17) 0.0145(18)
C11 0.020(2) 0.015(2) 0.022(2) 0.0035(16) 0.0031(17) 0.0105(17)
C12 0.020(2) 0.016(2) 0.019(2) 0.0055(16) 0.0006(17) 0.0075(17)
C13 0.020(2) 0.019(2) 0.024(2) 0.0057(16) 0.0049(17) 0.0107(17)
C14 0.018(2) 0.017(2) 0.024(2) 0.0040(16) 0.0050(17) 0.0103(17)
C15 0.018(2) 0.021(2) 0.018(2) 0.0045(16) 0.0035(16) 0.0062(17)
C16 0.019(2) 0.021(2) 0.021(2) 0.0045(17) 0.0039(17) 0.0103(17)
C17 0.021(2) 0.014(2) 0.025(2) 0.0029(16) 0.0063(18) 0.0063(17)
C19 0.028(2) 0.026(2) 0.029(2) 0.0003(18) 0.0091(19) 0.0064(18)
O18A 0.0291(17) 0.0152(14) 0.0175(14) 0.0044(12) 0.0086(12) 0.0010(11)
N1A 0.0177(18) 0.0187(18) 0.0224(18) 0.0004(14) 0.0008(14) 0.0097(14)
N8A 0.030(2) 0.0151(17) 0.0190(18) 0.0045(15) 0.0057(15) 0.0058(14)
N9A 0.026(2) 0.0139(17) 0.0204(19) 0.0036(14) 0.0013(15) 0.0038(14)
N10A 0.0209(19) 0.0133(16) 0.0210(18) 0.0016(13) 0.0035(15) 0.0061(14)
C2A 0.023(2) 0.024(2) 0.021(2) 0.0009(17) 0.0032(18) 0.0108(18)
C3A 0.018(2) 0.024(2) 0.023(2) 0.0038(17) 0.0045(18) 0.0091(18)
C4A 0.021(2) 0.016(2) 0.031(2) 0.0059(16) 0.0075(18) 0.0112(18)
C5A 0.021(2) 0.021(2) 0.022(2) 0.0052(17) 0.0065(18) 0.0119(18)
C6A 0.0107(19) 0.016(2) 0.019(2) 0.0010(15) 0.0017(16) 0.0080(16)
C7A 0.0136(19) 0.020(2) 0.022(2) 0.0009(15) 0.0014(16) 0.0097(17)
C11A 0.015(2) 0.020(2) 0.019(2) 0.0020(16) 0.0040(16) 0.0096(17)
C12A 0.012(2) 0.018(2) 0.019(2) 0.0027(15) 0.0013(16) 0.0061(16)
C13A 0.023(2) 0.018(2) 0.017(2) 0.0016(16) 0.0043(17) 0.0089(16)
C14A 0.021(2) 0.014(2) 0.028(2) -0.0010(16) 0.0041(17) 0.0080(17)
C15A 0.016(2) 0.017(2) 0.0155(19) 0.0015(15) 0.0022(15) 0.0023(16)
C16A 0.023(2) 0.016(2) 0.019(2) 0.0011(16) 0.0022(17) 0.0062(16)
C17A 0.022(2) 0.0127(19) 0.0167(19) 0.0026(15) -0.0008(17) 0.0047(15)
C19A 0.026(2) 0.026(2) 0.025(2) 0.0065(18) 0.0103(18) 0.0108(18)

loop_
_atom_type_symbol
_atom_type_description
_atom_type_scat_dispersion_real
_atom_type_scat_dispersion_imag
_atom_type_scat_source
C C 0.0033 0.0000 'International Tables Vol C Tables 4.2.6.8 and 6.1.1.4'
H H 0.0000 0.0000 'International Tables Vol C Tables 4.2.6.8 and 6.1.1.4'
N N 0.0061 0.0000 'International Tables Vol C Tables 4.2.6.8 and 6.1.1.4'
O O 0.0106 0.0000 'International Tables Vol C Tables 4.2.6.8 and 6.1.1.4'

loop_
_geom_angle_atom_site_label_1
_geom_angle_atom_site_label_2
_geom_angle_atom_site_label_3
_geom_angle
C15 O18 C19 115.7(3)
C6 N1 C2 117.0(3)
N9 N8 C7 109.2(3)
N8 N9 N10 107.0(3)
N9 N10 C12 121.0(3)
C11 N10 N9 110.6(3)
C11 N10 C12 128.4(3)
N1 C2 H2 118.0
N1 C2 C3 123.9(4)
C3 C2 H2 118.0
C2 C3 H3 120.6
C2 C3 C4 118.8(4)
C4 C3 H3 120.6
C3 C4 H4 120.9
C3 C4 C5 118.2(4)
C5 C4 H4 120.9
C4 C5 H5 120.4
C4 C5 C6 119.1(4)
C6 C5 H5 120.4
N1 C6 C5 122.9(3)
N1 C6 C7 115.9(3)
C5 C6 C7 121.2(3)
N8 C7 C6 122.7(3)
C11 C7 N8 108.4(4)
C11 C7 C6 128.8(3)
N10 C11 C7 104.7(3)
N10 C11 H11 127.6
C7 C11 H11 127.6
C13 C12 N10 119.5(3)
C13 C12 C17 120.7(3)
C17 C12 N10 119.7(3)
C12 C13 H13 119.9
C12 C13 C14 120.1(3)
C14 C13 H13 119.9
C13 C14 H14 120.4
C15 C14 C13 119.2(4)
C15 C14 H14 120.4
O18 C15 C14 124.8(3)
O18 C15 C16 115.0(3)
C14 C15 C16 120.2(3)
C15 C16 H16 119.6
C17 C16 C15 120.8(3)
C17 C16 H16 119.6
C12 C17 H17 120.6
C16 C17 C12 118.9(4)
C16 C17 H17 120.6
O18 C19 H19D 109.5
O18 C19 H19E 109.5
O18 C19 H19F 109.5
H19D C19 H19E 109.5
H19D C19 H19F 109.5
H19E C19 H19F 109.5
C15A O18A C19A 117.1(3)
C2A N1A C6A 116.7(3)
N9A N8A C7A 109.6(3)
N8A N9A N10A 107.0(3)
N9A N10A C12A 119.1(3)
C11A N10A N9A 110.3(3)
C11A N10A C12A 130.6(3)
N1A C2A H2A 117.9
N1A C2A C3A 124.1(4)
C3A C2A H2A 117.9
C2A C3A H3A 120.7
C2A C3A C4A 118.5(4)
C4A C3A H3A 120.7
C3A C4A H4A 120.6
C5A C4A C3A 118.7(3)
C5A C4A H4A 120.6
C4A C5A H5A 120.4
C4A C5A C6A 119.2(3)
C6A C5A H5A 120.4
N1A C6A C5A 122.7(3)
N1A C6A C7A 117.1(3)
C5A C6A C7A 120.2(3)
N8A C7A C6A 121.6(3)
N8A C7A C11A 107.6(3)
C11A C7A C6A 130.8(3)
N10A C11A C7A 105.5(3)
N10A C11A H11A 127.2
C7A C11A H11A 127.2
C13A C12A N10A 120.4(3)
C13A C12A C17A 120.2(3)
C17A C12A N10A 119.4(3)
C12A C13A H13A 120.1
C12A C13A C14A 119.7(3)
C14A C13A H13A 120.1
C13A C14A H14A 119.8
C13A C14A C15A 120.4(3)
C15A C14A H14A 119.8
O18A C15A C14A 116.4(3)
O18A C15A C16A 124.1(3)
C14A C15A C16A 119.5(3)
C15A C16A H16A 120.0
C17A C16A C15A 120.1(3)
C17A C16A H16A 120.0
C12A C17A H17A 119.9
C16A C17A C12A 120.1(3)
C16A C17A H17A 119.9
O18A C19A H19A 109.5
O18A C19A H19B 109.5
O18A C19A H19C 109.5
H19A C19A H19B 109.5
H19A C19A H19C 109.5
H19B C19A H19C 109.5

loop_
_geom_bond_atom_site_label_1
_geom_bond_atom_site_label_2
_geom_bond_distance
O18 C15 1.366(4)
O18 C19 1.422(5)
N1 C2 1.336(5)
N1 C6 1.333(5)
N8 N9 1.302(4)
N8 C7 1.365(5)
N9 N10 1.355(4)
N10 C11 1.350(5)
N10 C12 1.422(5)
C2 H2 0.9500
C2 C3 1.375(5)
C3 H3 0.9500
C3 C4 1.376(6)
C4 H4 0.9500
C4 C5 1.384(6)
C5 H5 0.9500
C5 C6 1.385(5)
C6 C7 1.463(5)
C7 C11 1.362(6)
C11 H11 0.9500
C12 C13 1.378(5)
C12 C17 1.395(5)
C13 H13 0.9500
C13 C14 1.395(5)
C14 H14 0.9500
C14 C15 1.380(5)
C15 C16 1.394(5)
C16 H16 0.9500
C16 C17 1.373(5)
C17 H17 0.9500
C19 H19D 0.9800
C19 H19E 0.9800
C19 H19F 0.9800
O18A C15A 1.368(4)
O18A C19A 1.422(4)
N1A C2A 1.340(5)
N1A C6A 1.346(4)
N8A N9A 1.307(4)
N8A C7A 1.366(5)
N9A N10A 1.361(4)
N10A C11A 1.344(5)
N10A C12A 1.431(5)
C2A H2A 0.9500
C2A C3A 1.377(5)
C3A H3A 0.9500
C3A C4A 1.382(5)
C4A H4A 0.9500
C4A C5A 1.375(5)
C5A H5A 0.9500
C5A C6A 1.391(5)
C6A C7A 1.463(5)
C7A C11A 1.372(6)
C11A H11A 0.9500
C12A C13A 1.381(5)
C12A C17A 1.387(5)
C13A H13A 0.9500
C13A C14A 1.387(5)
C14A H14A 0.9500
C14A C15A 1.389(5)
C15A C16A 1.390(5)
C16A H16A 0.9500
C16A C17A 1.381(5)
C17A H17A 0.9500
C19A H19A 0.9800
C19A H19B 0.9800
C19A H19C 0.9800

loop_
_geom_torsion_atom_site_label_1
_geom_torsion_atom_site_label_2
_geom_torsion_atom_site_label_3
_geom_torsion_atom_site_label_4
_geom_torsion
O18 C15 C16 C17 -177.8(4)
N1 C2 C3 C4 -0.3(7)
N1 C6 C7 N8 178.1(4)
N1 C6 C7 C11 -3.0(6)
N8 N9 N10 C11 -0.7(4)
N8 N9 N10 C12 -179.9(3)
N8 C7 C11 N10 0.2(4)
N9 N8 C7 C6 178.4(3)
N9 N8 C7 C11 -0.6(5)
N9 N10 C11 C7 0.3(4)
N9 N10 C12 C13 42.1(5)
N9 N10 C12 C17 -137.0(4)
N10 C12 C13 C14 -177.9(4)
N10 C12 C17 C16 178.8(3)
C2 N1 C6 C5 -0.1(6)
C2 N1 C6 C7 179.3(4)
C2 C3 C4 C5 0.6(6)
C3 C4 C5 C6 -0.7(6)
C4 C5 C6 N1 0.4(6)
C4 C5 C6 C7 -178.9(4)
C5 C6 C7 N8 -2.5(6)
C5 C6 C7 C11 176.4(4)
C6 N1 C2 C3 0.0(6)
C6 C7 C11 N10 -178.8(4)
C7 N8 N9 N10 0.8(4)
C11 N10 C12 C13 -136.9(4)
C11 N10 C12 C17 44.0(6)
C12 N10 C11 C7 179.4(4)
C12 C13 C14 C15 -0.7(5)
C13 C12 C17 C16 -0.3(6)
C13 C14 C15 O18 178.7(4)
C13 C14 C15 C16 -0.7(6)
C14 C15 C16 C17 1.6(6)
C15 C16 C17 C12 -1.1(6)
C17 C12 C13 C14 1.2(5)
C19 O18 C15 C14 -0.2(5)
C19 O18 C15 C16 179.2(3)
O18A C15A C16A C17A 179.5(4)
N1A C2A C3A C4A 0.2(6)
N1A C6A C7A N8A 177.8(4)
N1A C6A C7A C11A -3.4(6)
N8A N9A N10A C11A 0.6(4)
N8A N9A N10A C12A 178.7(3)
N8A C7A C11A N10A -0.5(4)
N9A N8A C7A C6A 180.0(3)
N9A N8A C7A C11A 0.9(5)
N9A N10A C11A C7A 0.0(4)
N9A N10A C12A C13A -148.3(4)
N9A N10A C12A C17A 29.2(5)
N10A C12A C13A C14A 177.7(4)
N10A C12A C17A C16A -176.7(4)
C2A N1A C6A C5A 0.4(5)
C2A N1A C6A C7A 179.9(3)
C2A C3A C4A C5A 0.6(6)
C3A C4A C5A C6A -0.9(6)
C4A C5A C6A N1A 0.4(6)
C4A C5A C6A C7A -179.1(4)
C5A C6A C7A N8A -2.7(5)
C5A C6A C7A C11A 176.2(4)
C6A N1A C2A C3A -0.7(6)
C6A C7A C11A N10A -179.5(4)
C7A N8A N9A N10A -0.9(4)
C11A N10A C12A C13A 29.4(6)
C11A N10A C12A C17A -153.1(4)
C12A N10A C11A C7A -177.9(4)
C12A C13A C14A C15A -1.7(6)
C13A C12A C17A C16A 0.9(6)
C13A C14A C15A O18A -178.4(4)
C13A C14A C15A C16A 2.0(6)
C14A C15A C16A C17A -0.9(6)
C15A C16A C17A C12A -0.5(6)
C17A C12A C13A C14A 0.2(6)
C19A O18A C15A C14A -177.9(4)
C19A O18A C15A C16A 1.7(5)
